data_4300291
loop_
_publ_author_name
'Kenney, Amanda P.'
'Yap, Glenn P. A.'
'Richeson, Darrin S.'
'Barry, Se\'an T.'

_publ_section_title
;
 The Insertion of Carbodiimides into Al and Ga Amido Linkages.
 Guanidinates and Mixed Amido Guanidinates of Aluminum and Gallium
;
_journal_coden_ASTM INOCAJ
_journal_issue 8
_journal_name_full 'Inorganic Chemistry'
_journal_page_first 2926
_journal_page_last 2933
_journal_paper_doi 10.1021/ic048433g
_journal_volume 44
_journal_year 2005
_chemical_formula_sum 'C13 H32 Ga N5'
_chemical_formula_weight 328.16
_space_group_IT_number 14
_symmetry_cell_setting monoclinic
_symmetry_space_group_name_Hall '-P 2yn'
_symmetry_space_group_name_H-M 'P 1 21/n 1'
_cell_angle_alpha 90.00
_cell_angle_beta 101.801(4)
_cell_angle_gamma 90.00
_cell_formula_units_Z 4
_cell_length_a 8.754(2)
_cell_length_b 14.065(3)
_cell_length_c 15.400(4)
_cell_measurement_temperature 203(2)
_cell_volume 1856.1(8)
_diffrn_ambient_temperature 203(2)
_exptl_crystal_density_diffrn 1.174
_cod_duplicate_entry 4300828
_cod_depositor_comments
;
The following automatic conversions were performed:
'_symmetry_cell_setting' value 'Monoclinic' changed to 'monoclinic'
according to '/home/saulius/struct/CIF-dictionaries/cif_core.dic'
dictionary named 'cif_core.dic' version 2.4.1 from 2010-06-29.

Automatic conversion script
Id: cif_fix_enum 1527 2010-12-29 10:47:43Z saulius 
;
_cod_original_sg_symbol_H-M 'P 21/n'
_cod_database_code 4300291

loop_
_symmetry_equiv_pos_as_xyz
'x, y, z'
'-x+1/2, y+1/2, -z+1/2'
'-x, -y, -z'
'x-1/2, -y-1/2, z-1/2'

loop_
_atom_site_label
_atom_site_type_symbol
_atom_site_fract_x
_atom_site_fract_y
_atom_site_fract_z
_atom_site_U_iso_or_equiv
_atom_site_adp_type
_atom_site_occupancy
_atom_site_symmetry_multiplicity
_atom_site_calc_flag
_atom_site_refinement_flags
_atom_site_disorder_assembly
_atom_site_disorder_group
Ga Ga 0.37915(5) 0.56338(3) 0.24517(3) 0.0280(3) Uani 1 1 d . . .
N1 N 0.1599(5) 0.5745(3) 0.2619(3) 0.0325(10) Uani 1 1 d . . .
N2 N 0.2560(4) 0.6584(3) 0.1633(2) 0.0288(9) Uani 1 1 d . . .
N3 N -0.0188(5) 0.6757(3) 0.1652(2) 0.0380(11) Uani 1 1 d . . .
N4 N 0.4182(5) 0.4422(3) 0.2090(3) 0.0405(11) Uani 1 1 d . . .
N5 N 0.5514(4) 0.6163(3) 0.3202(2) 0.0355(10) Uani 1 1 d . . .
C1 C 0.0810(7) 0.5669(3) 0.3370(4) 0.0439(14) Uani 1 1 d . . .
H1A H -0.0186 0.6024 0.3227 0.053 Uiso 1 1 calc R . .
C2 C 0.1841(7) 0.6106(5) 0.4204(3) 0.0591(16) Uani 1 1 d . . .
H2A H 0.2067 0.6764 0.4087 0.089 Uiso 1 1 calc R . .
H2B H 0.2809 0.5752 0.4358 0.089 Uiso 1 1 calc R . .
H2C H 0.1296 0.6079 0.4692 0.089 Uiso 1 1 calc R . .
C3 C 0.0464(8) 0.4640(5) 0.3529(5) 0.0696(18) Uani 1 1 d . . .
H3A H -0.0140 0.4366 0.2988 0.104 Uiso 1 1 calc R . .
H3B H -0.0127 0.4598 0.3996 0.104 Uiso 1 1 calc R . .
H3C H 0.1436 0.4293 0.3705 0.104 Uiso 1 1 calc R . .
C4 C 0.2526(5) 0.6770(3) 0.0679(3) 0.0323(11) Uani 1 1 d . . .
H4A H 0.1948 0.7368 0.0506 0.039 Uiso 1 1 calc R . .
C5 C 0.1724(7) 0.5969(4) 0.0093(3) 0.0479(13) Uani 1 1 d . . .
H5A H 0.1722 0.6113 -0.0523 0.072 Uiso 1 1 calc R . .
H5B H 0.0658 0.5904 0.0173 0.072 Uiso 1 1 calc R . .
H5C H 0.2282 0.5378 0.0257 0.072 Uiso 1 1 calc R . .
C6 C 0.4207(6) 0.6903(4) 0.0581(3) 0.0503(14) Uani 1 1 d . . .
H6A H 0.4684 0.7411 0.0969 0.075 Uiso 1 1 calc R . .
H6B H 0.4226 0.7064 -0.0029 0.075 Uiso 1 1 calc R . .
H6C H 0.4782 0.6318 0.0740 0.075 Uiso 1 1 calc R . .
C7 C -0.1586(6) 0.6188(5) 0.1613(4) 0.0576(16) Uani 1 1 d . . .
H7A H -0.1315 0.5599 0.1936 0.086 Uiso 1 1 calc R . .
H7B H -0.2048 0.6046 0.1000 0.086 Uiso 1 1 calc R . .
H7C H -0.2328 0.6539 0.1879 0.086 Uiso 1 1 calc R . .
C8 C -0.0433(6) 0.7667(4) 0.1191(3) 0.0515(14) Uani 1 1 d . . .
H8A H 0.0550 0.8007 0.1270 0.077 Uiso 1 1 calc R . .
H8B H -0.1178 0.8041 0.1432 0.077 Uiso 1 1 calc R . .
H8C H -0.0833 0.7557 0.0564 0.077 Uiso 1 1 calc R . .
C9 C 0.1260(5) 0.6384(3) 0.1952(3) 0.0306(11) Uani 1 1 d . . .
C10 C 0.2912(7) 0.3799(4) 0.1657(4) 0.0545(15) Uani 1 1 d . . .
H10A H 0.3340 0.3196 0.1515 0.082 Uiso 1 1 calc R . .
H10B H 0.2355 0.4097 0.1117 0.082 Uiso 1 1 calc R . .
H10C H 0.2199 0.3691 0.2054 0.082 Uiso 1 1 calc R . .
C11 C 0.5664(8) 0.4160(4) 0.1898(4) 0.0603(16) Uani 1 1 d . . .
H11A H 0.5639 0.3496 0.1725 0.090 Uiso 1 1 calc R . .
H11B H 0.6477 0.4255 0.2423 0.090 Uiso 1 1 calc R . .
H11C H 0.5876 0.4552 0.1418 0.090 Uiso 1 1 calc R . .
C12 C 0.5593(6) 0.7178(4) 0.3353(4) 0.0501(14) Uani 1 1 d . . .
H12A H 0.6557 0.7333 0.3764 0.075 Uiso 1 1 calc R . .
H12B H 0.4713 0.7376 0.3603 0.075 Uiso 1 1 calc R . .
H12C H 0.5562 0.7505 0.2795 0.075 Uiso 1 1 calc R . .
C13 C 0.6359(7) 0.5636(4) 0.3959(4) 0.0516(16) Uani 1 1 d . . .
H13A H 0.7214 0.6019 0.4275 0.077 Uiso 1 1 calc R . .
H13B H 0.6768 0.5054 0.3756 0.077 Uiso 1 1 calc R . .
H13C H 0.5659 0.5481 0.4352 0.077 Uiso 1 1 calc R . .

loop_
_atom_site_aniso_label
_atom_site_aniso_U_11
_atom_site_aniso_U_22
_atom_site_aniso_U_33
_atom_site_aniso_U_23
_atom_site_aniso_U_13
_atom_site_aniso_U_12
Ga 0.0280(5) 0.0346(5) 0.0189(5) 0.00051(17) -0.0012(3) 0.00078(19)
N1 0.030(2) 0.042(2) 0.024(2) 0.0062(17) 0.0029(17) 0.0007(18)
N2 0.031(2) 0.035(2) 0.0169(18) 0.0009(16) -0.0019(16) 0.0010(17)
N3 0.031(2) 0.048(3) 0.031(2) 0.0024(18) -0.0030(17) 0.0031(19)
N4 0.040(3) 0.043(3) 0.037(3) -0.0041(17) 0.004(2) -0.0007(18)
N5 0.031(2) 0.045(2) 0.025(2) -0.0039(17) -0.0062(17) -0.0022(19)
C1 0.043(3) 0.055(4) 0.037(3) 0.013(2) 0.015(3) 0.010(2)
C2 0.077(4) 0.070(4) 0.033(3) 0.001(3) 0.017(3) -0.007(3)
C3 0.079(5) 0.068(4) 0.071(4) 0.013(4) 0.038(4) -0.009(4)
C4 0.040(3) 0.037(3) 0.018(2) 0.0028(19) 0.0010(19) -0.001(2)
C5 0.063(4) 0.057(3) 0.021(3) 0.002(2) 0.001(2) -0.007(3)
C6 0.045(3) 0.077(4) 0.029(3) 0.002(3) 0.009(2) -0.008(3)
C7 0.030(3) 0.085(4) 0.054(3) -0.007(3) 0.000(2) 0.006(3)
C8 0.051(3) 0.059(3) 0.041(3) 0.001(3) 0.001(3) 0.021(3)
C9 0.028(3) 0.038(3) 0.024(2) -0.003(2) 0.002(2) 0.001(2)
C10 0.064(4) 0.043(3) 0.052(3) -0.007(3) -0.001(3) -0.008(3)
C11 0.067(4) 0.061(3) 0.059(4) -0.001(3) 0.028(3) 0.012(3)
C12 0.051(3) 0.049(3) 0.044(3) -0.012(3) -0.005(2) -0.005(3)
C13 0.044(4) 0.067(4) 0.037(3) 0.003(2) -0.008(3) 0.006(3)

loop_
_geom_bond_atom_site_label_1
_geom_bond_atom_site_label_2
_geom_bond_distance
_geom_bond_site_symmetry_2
_geom_bond_publ_flag
Ga N4 1.847(4) . ?
Ga N5 1.858(4) . ?
Ga N1 1.994(4) . ?
Ga N2 1.996(4) . ?
Ga C9 2.433(4) . ?
N1 C9 1.352(6) . ?
N1 C1 1.467(7) . ?
N2 C9 1.357(6) . ?
N2 C4 1.487(5) . ?
N3 C9 1.362(6) . ?
N3 C7 1.453(7) . ?
N3 C8 1.458(7) . ?
N4 C11 1.436(8) . ?
N4 C10 1.465(7) . ?
N5 C12 1.445(7) . ?
N5 C13 1.451(7) . ?
C1 C3 1.510(8) . ?
C1 C2 1.539(8) . ?
C4 C6 1.521(7) . ?
C4 C5 1.522(7) . ?
